data_1501964
loop_
_publ_author_name
'Brock, E. Anne'
'Davies, Stephen G.'
'Lee, James A.'
'Roberts, Paul M.'
'Thomson, James E.'

_publ_section_title
;
 Asymmetric synthesis of polyhydroxylated pyrrolizidines via transannular
 iodoamination with concomitant N-debenzylation.
;
_journal_issue 7
_journal_name_full 'Organic letters'
_journal_page_first 1594
_journal_page_last 1597
_journal_paper_doi 10.1021/ol103090z
_journal_volume 13
_journal_year 2011
_chemical_absolute_configuration unk
_chemical_formula_moiety 'C16 H27 I2 N1 O5'
_chemical_formula_sum 'C16 H27 I2 N O5'
_chemical_formula_weight 567.20
_space_group_IT_number 19
_symmetry_cell_setting orthorhombic
_symmetry_space_group_name_Hall 'P 2ac 2ab'
_symmetry_space_group_name_H-M 'P 21 21 21'
_atom_sites_solution_hydrogens geom
_atom_sites_solution_primary direct
_cell_angle_alpha 90
_cell_angle_beta 90
_cell_angle_gamma 90
_cell_formula_units_Z 4
_cell_length_a 11.4404(3)
_cell_length_b 12.2759(3)
_cell_length_c 14.3996(4)
_cell_measurement_reflns_used 2572
_cell_measurement_temperature 1
_cell_measurement_theta_max 27
_cell_measurement_theta_min 5
_cell_volume 2022.30(9)
_computing_cell_refinement 'DENZO/SCALEPACK (Otwinowski & Minor, 1997)'
_computing_data_collection 'COLLECT (Nonius, 1997-2001).'
_computing_data_reduction 'DENZO/SCALEPACK (Otwinowski & Minor, 1997)'
_computing_molecular_graphics 'CAMERON (Watkin et al., 1996)'
_computing_publication_material 'CRYSTALS (Betteridge et al., 2003)'
_computing_structure_refinement 'CRYSTALS (Betteridge et al., 2003)'
_computing_structure_solution 'SIR92 (Altomare et al., 1994)'
_diffrn_ambient_temperature 1
_diffrn_measured_fraction_theta_full 0.990
_diffrn_measured_fraction_theta_max 0.990
_diffrn_measurement_device 'Nonius KappaCCD'
_diffrn_measurement_device_type Area
_diffrn_measurement_method \w
_diffrn_radiation_monochromator graphite
_diffrn_radiation_type 'Mo K\a'
_diffrn_radiation_wavelength 0.71073
_diffrn_reflns_av_R_equivalents 0.000
_diffrn_reflns_limit_h_max 14
_diffrn_reflns_limit_h_min -14
_diffrn_reflns_limit_k_max 15
_diffrn_reflns_limit_k_min -15
_diffrn_reflns_limit_l_max 18
_diffrn_reflns_limit_l_min -18
_diffrn_reflns_number 4605
_diffrn_reflns_theta_full 27.460
_diffrn_reflns_theta_max 27.460
_diffrn_reflns_theta_min 5.180
_diffrn_standards_number 0
_exptl_absorpt_coefficient_mu 3.134
_exptl_absorpt_correction_T_max 0.94
_exptl_absorpt_correction_T_min 0.94
_exptl_absorpt_correction_type multi-scan
_exptl_absorpt_process_details 'DENZO/SCALEPACK (Otwinowski & Minor, 1997)'
_exptl_crystal_colour colourless
_exptl_crystal_density_diffrn 1.863
_exptl_crystal_density_method 'not measured'
_exptl_crystal_description block
_exptl_crystal_F_000 1104
_exptl_crystal_size_max 0.05
_exptl_crystal_size_mid 0.02
_exptl_crystal_size_min 0.02
_refine_diff_density_max 0.76
_refine_diff_density_min -1.03
_refine_ls_extinction_method None
_refine_ls_goodness_of_fit_ref 0.8829
_refine_ls_hydrogen_treatment constr
_refine_ls_matrix_type full
_refine_ls_number_parameters 217
_refine_ls_number_reflns 4587
_refine_ls_number_restraints 0
_refine_ls_R_factor_all 0.0439
_refine_ls_R_factor_gt 0.0377
_refine_ls_shift/su_max 0.000550
_refine_ls_structure_factor_coef Fsqd
_refine_ls_weighting_details
;
 Method= Modified Sheldrick 
 w=1/[\s^2^(F^2^) + ( 0.05P)^2^ + 7.01P] 
 ,where P=(max(Fo^2^,0) + 2Fc^2^)/3 
;
_refine_ls_weighting_scheme calc
_refine_ls_wR_factor_all 0.0898
_refine_ls_wR_factor_gt 0.0842
_refine_ls_wR_factor_ref 0.0898
_reflns_limit_h_max 14
_reflns_limit_h_min -14
_reflns_limit_k_max 15
_reflns_limit_k_min 0
_reflns_limit_l_max 18
_reflns_limit_l_min 0
_reflns_number_gt 4149
_reflns_number_total 4587
_reflns_threshold_expression I>2.0\s(I)
_oxford_diffrn_Wilson_B_factor 2.57
_oxford_diffrn_Wilson_scale 35.01
_oxford_refine_ls_r_factor_ref 0.0439
_oxford_refine_ls_scale 0.16888(8)
_oxford_reflns_number_all 4587
_oxford_reflns_threshold_expression_ref I>-3.0\s(I)
_cod_data_source_file ol103090z_si_003.cif
_cod_data_source_block 1
_cod_depositor_comments
;
The following automatic conversions were performed:

'_symmetry_cell_setting' value 'Orthorhombic' changed to
'orthorhombic' according to
/home/saulius/struct/CIF-dictionaries/cif_core.dic dictionary named
'cif_core.dic' version 2.4.1 from 2010-06-29.

Automatic conversion script
Id: cif_fix_values 1715 2011-07-08 13:25:40Z adriana 
;
_cod_original_sg_symbol_H-M 'P 21 21 21 '
_cod_original_formula_sum 'C16 H27 I2 N1 O5'
_cod_database_code 1501964

loop_
_symmetry_equiv_pos_as_xyz
x,y,z
x+1/2,-y+1/2,-z
-x,y+1/2,-z+1/2
-x+1/2,-y,z+1/2

loop_
_atom_site_label
_atom_site_type_symbol
_atom_site_fract_x
_atom_site_fract_y
_atom_site_fract_z
_atom_site_U_iso_or_equiv
_atom_site_occupancy
_atom_site_adp_type
_atom_site_refinement_flags_posn
I1 I 0.46152(3) 0.49548(3) 0.37839(2) 0.0316 1.0000 Uani .
I2 I 0.63514(3) 0.48377(3) 0.65127(3) 0.0364 1.0000 Uani .
C3 C 0.7988(4) 0.3951(4) 0.6551(4) 0.0233 1.0000 Uani .
C4 C 0.8065(4) 0.3038(4) 0.5848(4) 0.0218 1.0000 Uani .
N5 N 0.7643(3) 0.2024(3) 0.6384(3) 0.0197 1.0000 Uani .
C6 C 0.6708(4) 0.1455(4) 0.5825(3) 0.0162 1.0000 Uani .
C7 C 0.6313(5) 0.2289(4) 0.5096(3) 0.0187 1.0000 Uani .
C8 C 0.7355(4) 0.3043(4) 0.4958(3) 0.0207 1.0000 Uani .
O9 O 0.7999(3) 0.2462(3) 0.4256(3) 0.0239 1.0000 Uani .
C10 C 0.7182(4) 0.1906(4) 0.3670(3) 0.0218 1.0000 Uani .
O11 O 0.6129(3) 0.1782(3) 0.4216(2) 0.0218 1.0000 Uani .
C12 C 0.6906(5) 0.2576(5) 0.2818(4) 0.0336 1.0000 Uani .
C13 C 0.7698(5) 0.0790(4) 0.3436(5) 0.0328 1.0000 Uani .
C14 C 0.5724(4) 0.0951(4) 0.6411(3) 0.0184 1.0000 Uani .
O15 O 0.4939(3) 0.1745(3) 0.6755(2) 0.0234 1.0000 Uani .
C16 C 0.5101(4) 0.0080(4) 0.5830(3) 0.0202 1.0000 Uani .
O17 O 0.5832(3) -0.0718(3) 0.5646(3) 0.0240 1.0000 Uani .
C18 C 0.5477(4) -0.1733(4) 0.5159(4) 0.0231 1.0000 Uani .
C19 C 0.4687(5) -0.2368(4) 0.5798(4) 0.0282 1.0000 Uani .
C20 C 0.6635(5) -0.2301(5) 0.5017(4) 0.0279 1.0000 Uani .
C21 C 0.4898(5) -0.1480(5) 0.4236(4) 0.0345 1.0000 Uani .
O22 O 0.4087(3) 0.0160(3) 0.5613(3) 0.0297 1.0000 Uani .
C23 C 0.7397(4) 0.2364(4) 0.7372(3) 0.0239 1.0000 Uani .
C24 C 0.8137(5) 0.3376(5) 0.7479(4) 0.0283 1.0000 Uani .
H31 H 0.8608 0.4456 0.6433 0.0339 1.0000 Uiso R
H41 H 0.8889 0.2933 0.5684 0.0248 1.0000 Uiso R
H61 H 0.7083 0.0857 0.5489 0.0192 1.0000 Uiso R
H71 H 0.5614 0.2685 0.5304 0.0232 1.0000 Uiso R
H81 H 0.7132 0.3787 0.4760 0.0252 1.0000 Uiso R
H122 H 0.6390 0.2172 0.2424 0.0510 1.0000 Uiso R
H121 H 0.7625 0.2731 0.2494 0.0511 1.0000 Uiso R
H123 H 0.6540 0.3247 0.2999 0.0511 1.0000 Uiso R
H132 H 0.7152 0.0391 0.3050 0.0521 1.0000 Uiso R
H131 H 0.8418 0.0889 0.3101 0.0519 1.0000 Uiso R
H133 H 0.7850 0.0397 0.4007 0.0522 1.0000 Uiso R
H141 H 0.6090 0.0602 0.6959 0.0223 1.0000 Uiso R
H193 H 0.4548 -0.3078 0.5534 0.0431 1.0000 Uiso R
H192 H 0.5050 -0.2445 0.6398 0.0428 1.0000 Uiso R
H191 H 0.3955 -0.1985 0.5861 0.0431 1.0000 Uiso R
H203 H 0.6510 -0.2999 0.4729 0.0459 1.0000 Uiso R
H202 H 0.7021 -0.2402 0.5602 0.0459 1.0000 Uiso R
H201 H 0.7117 -0.1856 0.4622 0.0462 1.0000 Uiso R
H211 H 0.4829 -0.2135 0.3878 0.0512 1.0000 Uiso R
H213 H 0.4136 -0.1176 0.4350 0.0510 1.0000 Uiso R
H212 H 0.5377 -0.0974 0.3907 0.0511 1.0000 Uiso R
H231 H 0.7625 0.1800 0.7813 0.0303 1.0000 Uiso R
H232 H 0.6569 0.2522 0.7438 0.0299 1.0000 Uiso R
H242 H 0.8951 0.3193 0.7571 0.0322 1.0000 Uiso R
H241 H 0.7873 0.3834 0.7988 0.0318 1.0000 Uiso R
H52 H 0.8253 0.1558 0.6407 0.0298 1.0000 Uiso R
H151 H 0.4417 0.1732 0.6359 0.0351 1.0000 Uiso R

loop_
_atom_site_aniso_label
_atom_site_aniso_U_11
_atom_site_aniso_U_22
_atom_site_aniso_U_33
_atom_site_aniso_U_23
_atom_site_aniso_U_13
_atom_site_aniso_U_12
I1 0.02714(16) 0.02510(18) 0.0425(2) 0.00466(15) -0.00242(12) -0.00755(14)
I2 0.0472(2) 0.02583(19) 0.03619(19) -0.00540(15) -0.00002(15) 0.01296(16)
C3 0.026(2) 0.020(2) 0.023(2) -0.001(2) 0.002(2) -0.0058(18)
C4 0.017(2) 0.025(3) 0.023(2) 0.003(2) 0.0021(19) -0.0020(19)
N5 0.0189(18) 0.018(2) 0.022(2) -0.0034(16) -0.0041(16) -0.0026(14)
C6 0.013(2) 0.013(2) 0.022(2) -0.0039(18) -0.0025(17) -0.0003(16)
C7 0.023(2) 0.016(2) 0.018(2) -0.0004(18) 0.002(2) -0.001(2)
C8 0.021(2) 0.020(3) 0.022(2) 0.002(2) 0.0041(19) -0.0021(19)
O9 0.0211(17) 0.0236(19) 0.0269(19) -0.0061(15) 0.0035(15) -0.0052(15)
C10 0.020(2) 0.025(2) 0.020(2) -0.0037(19) 0.0029(19) -0.0064(19)
O11 0.0211(16) 0.0276(19) 0.0168(16) -0.0039(14) -0.0002(14) -0.0067(14)
C12 0.035(3) 0.038(3) 0.029(3) 0.001(3) 0.002(2) -0.002(3)
C13 0.035(3) 0.022(3) 0.041(3) -0.012(3) 0.002(3) 0.004(2)
C14 0.020(2) 0.013(2) 0.022(2) -0.0015(18) 0.0020(19) 0.0006(17)
O15 0.0213(16) 0.0231(18) 0.0258(19) -0.0004(14) -0.0006(14) 0.0008(13)
C16 0.0190(19) 0.021(2) 0.020(2) 0.004(2) -0.0010(16) -0.003(2)
O17 0.0183(15) 0.0149(17) 0.039(2) -0.0072(15) -0.0011(15) -0.0011(13)
C18 0.025(2) 0.016(2) 0.028(3) -0.0012(19) 0.000(2) -0.001(2)
C19 0.032(3) 0.020(3) 0.032(3) 0.001(2) 0.003(2) -0.006(2)
C20 0.030(3) 0.025(3) 0.029(3) -0.005(2) 0.002(2) 0.007(2)
C21 0.038(3) 0.036(3) 0.029(3) -0.006(3) -0.004(2) 0.004(2)
O22 0.0209(15) 0.024(2) 0.044(2) -0.0048(18) -0.0047(14) 0.0023(15)
C23 0.027(3) 0.030(3) 0.015(2) 0.000(2) -0.005(2) -0.001(2)
C24 0.028(3) 0.029(3) 0.028(3) -0.002(2) -0.009(2) -0.005(2)

loop_
_atom_type_symbol
_atom_type_scat_dispersion_real
_atom_type_scat_dispersion_imag
_atom_type_scat_Cromer_Mann_a1
_atom_type_scat_Cromer_Mann_b1
_atom_type_scat_Cromer_Mann_a2
_atom_type_scat_Cromer_Mann_b2
_atom_type_scat_Cromer_Mann_a3
_atom_type_scat_Cromer_Mann_b3
_atom_type_scat_Cromer_Mann_a4
_atom_type_scat_Cromer_Mann_b4
_atom_type_scat_Cromer_Mann_c
_atom_type_scat_source
C 0.0033 0.0016 2.3100 20.8439 1.0200 10.2075 1.5886 0.5687 0.8650 51.6512 0.2156 'International Tables Vol C 4.2.6.8 and 6.1.1.4'
H 0.0000 0.0000 0.4930 10.5109 0.3229 26.1257 0.1402 3.1424 0.0408 57.7998 0.0030 'International Tables Vol C 4.2.6.8 and 6.1.1.4'
I -0.4742 1.8119 20.1472 4.3470 18.9949 0.3814 7.5138 27.7660 2.2735 66.8776 4.0712 'International Tables Vol C 4.2.6.8 and 6.1.1.4'
N 0.0061 0.0033 12.2126 0.0057 3.1322 9.8933 2.0125 28.9975 1.1663 0.5826 -11.5290 'International Tables Vol C 4.2.6.8 and 6.1.1.4'
O 0.0106 0.0060 3.0485 13.2771 2.2868 5.7011 1.5463 0.3239 0.8670 32.9089 0.2508 'International Tables Vol C 4.2.6.8 and 6.1.1.4'

loop_
_geom_angle_atom_site_label_1
_geom_angle_atom_site_label_2
_geom_angle_atom_site_label_3
_geom_angle
_geom_angle_publ_flag
I2 C3 C4 113.9(3) yes
I2 C3 C24 110.7(3) yes
C4 C3 C24 103.8(4) yes
I2 C3 H31 108.2 no
C4 C3 H31 108.5 no
C24 C3 H31 111.9 no
C3 C4 N5 104.2(4) yes
C3 C4 C8 122.1(4) yes
N5 C4 C8 105.0(4) yes
C3 C4 H41 108.3 no
N5 C4 H41 108.4 no
C8 C4 H41 108.2 no
C4 N5 C6 109.1(4) yes
C4 N5 C23 107.9(4) yes
C6 N5 C23 119.9(4) yes
C4 N5 H52 106.8 no
C6 N5 H52 105.8 no
C23 N5 H52 106.6 no
N5 C6 C7 105.3(4) yes
N5 C6 C14 114.3(4) yes
C7 C6 C14 115.3(4) yes
N5 C6 H61 107.5 no
C7 C6 H61 107.0 no
C14 C6 H61 107.0 no
C6 C7 C8 105.3(4) yes
C6 C7 O11 111.0(4) yes
C8 C7 O11 105.3(4) yes
C6 C7 H71 111.2 no
C8 C7 H71 112.1 no
O11 C7 H71 111.5 no
C7 C8 C4 107.8(4) yes
C7 C8 O9 101.1(4) yes
C4 C8 O9 108.5(4) yes
C7 C8 H81 113.4 no
C4 C8 H81 112.6 no
O9 C8 H81 112.8 no
C8 O9 C10 108.4(3) yes
O9 C10 O11 105.9(4) yes
O9 C10 C12 110.9(4) yes
O11 C10 C12 109.0(4) yes
O9 C10 C13 107.7(4) yes
O11 C10 C13 110.3(4) yes
C12 C10 C13 112.9(5) yes
C10 O11 C7 108.3(4) yes
C10 C12 H122 109.2 no
C10 C12 H121 108.8 no
H122 C12 H121 109.9 no
C10 C12 H123 109.8 no
H122 C12 H123 109.6 no
H121 C12 H123 109.5 no
C10 C13 H132 109.3 no
C10 C13 H131 109.1 no
H132 C13 H131 109.2 no
C10 C13 H133 109.1 no
H132 C13 H133 110.5 no
H131 C13 H133 109.6 no
C6 C14 O15 112.4(4) yes
C6 C14 C16 108.7(4) yes
O15 C14 C16 112.1(4) yes
C6 C14 H141 107.6 no
O15 C14 H141 106.7 no
C16 C14 H141 109.2 no
C14 O15 H151 101.8 no
C14 C16 O17 109.5(3) yes
C14 C16 O22 122.1(5) yes
O17 C16 O22 128.4(5) yes
C16 O17 C18 123.1(4) yes
O17 C18 C19 108.0(4) yes
O17 C18 C20 102.2(4) yes
C19 C18 C20 111.7(5) yes
O17 C18 C21 111.2(4) yes
C19 C18 C21 112.3(4) yes
C20 C18 C21 111.0(5) yes
C18 C19 H193 109.0 no
C18 C19 H192 109.9 no
H193 C19 H192 109.6 no
C18 C19 H191 109.1 no
H193 C19 H191 109.5 no
H192 C19 H191 109.8 no
C18 C20 H203 109.8 no
C18 C20 H202 110.1 no
H203 C20 H202 109.4 no
C18 C20 H201 108.7 no
H203 C20 H201 109.6 no
H202 C20 H201 109.2 no
C18 C21 H211 109.6 no
C18 C21 H213 108.9 no
H211 C21 H213 110.0 no
C18 C21 H212 108.5 no
H211 C21 H212 109.1 no
H213 C21 H212 110.7 no
N5 C23 C24 102.7(4) yes
N5 C23 H231 111.5 no
C24 C23 H231 111.6 no
N5 C23 H232 109.2 no
C24 C23 H232 111.9 no
H231 C23 H232 109.8 no
C3 C24 C23 103.2(4) yes
C3 C24 H242 109.7 no
C23 C24 H242 111.3 no
C3 C24 H241 111.1 no
C23 C24 H241 112.2 no
H242 C24 H241 109.4 no

loop_
_geom_bond_atom_site_label_1
_geom_bond_atom_site_label_2
_geom_bond_distance
_geom_bond_publ_flag
I2 C3 2.166(5) yes
C3 C4 1.513(7) yes
C3 C24 1.521(7) yes
C3 H31 0.957 no
C4 N5 1.542(6) yes
C4 C8 1.517(7) yes
C4 H41 0.981 no
N5 C6 1.511(5) yes
N5 C23 1.509(6) yes
N5 H52 0.903 no
C6 C7 1.535(7) yes
C6 C14 1.537(6) yes
C6 H61 0.978 no
C7 C8 1.522(7) yes
C7 O11 1.427(6) yes
C7 H71 0.982 no
C8 O9 1.440(6) yes
C8 H81 0.991 no
O9 C10 1.432(6) yes
C10 O11 1.446(6) yes
C10 C12 1.510(8) yes
C10 C13 1.530(7) yes
C12 H122 0.958 no
C12 H121 0.964 no
C12 H123 0.961 no
C13 H132 0.968 no
C13 H131 0.963 no
C13 H133 0.968 no
C14 O15 1.415(5) yes
C14 C16 1.534(6) yes
C14 H141 0.992 no
O15 H151 0.825 no
C16 O17 1.315(6) yes
C16 O22 1.206(5) yes
O17 C18 1.486(6) yes
C18 C19 1.507(7) yes
C18 C20 1.512(7) yes
C18 C21 1.518(8) yes
C19 H193 0.964 no
C19 H192 0.963 no
C19 H191 0.964 no
C20 H203 0.962 no
C20 H202 0.959 no
C20 H201 0.962 no
C21 H211 0.958 no
C21 H213 0.963 no
C21 H212 0.954 no
C23 C24 1.512(7) yes
C23 H231 0.975 no
C23 H232 0.971 no
C24 H242 0.967 no
C24 H241 0.971 no

loop_
_geom_hbond_atom_site_label_D
_geom_hbond_atom_site_label_H
_geom_hbond_atom_site_label_A
_geom_hbond_site_symmetry_A
_geom_hbond_angle_DHA
_geom_hbond_distance_DH
_geom_hbond_distance_HA
_geom_hbond_distance_DA
_geom_hbond_publ_flag
C4 H41 O11 2_556 157 0.98 2.59 3.515(7) yes
C23 H232 O15 . 131 0.97 2.31 3.045(7) yes
O15 H151 O9 2_456 147 0.83 2.10 2.827(7) yes
